data_4031344
loop_
_publ_author_name
'Coogan, Niall T.'
'Chimes, Michael A.'
'Raftery, James'
'Mocilac, Pavle'
'Denecke, Melissa A.'

_publ_section_title
;
 Regioselective Synthesis of V-Shaped Bistriazinyl-phenanthrolines.
;
_journal_issue 17
_journal_name_full 'The Journal of organic chemistry'
_journal_page_first 8684
_journal_page_last 8693
_journal_paper_doi 10.1021/acs.joc.5b01380
_journal_volume 80
_journal_year 2015
_chemical_compound_source synthesis
_chemical_formula_moiety 'C8 H9 N3 O'
_chemical_formula_sum 'C8 H9 N3 O'
_chemical_formula_weight 163.18
_chemical_melting_point 381
_chemical_name_common E-INPH
_chemical_name_systematic '(1E,2E)-2-hydrazono-1-phenylethanone oxime'
_space_group_IT_number 2
_symmetry_cell_setting triclinic
_symmetry_Int_Tables_number 2
_symmetry_space_group_name_Hall '-P 1'
_symmetry_space_group_name_H-M 'P -1'
_atom_sites_solution_hydrogens geom
_atom_sites_solution_primary direct
_atom_sites_solution_secondary difmap
_audit_creation_date
;
'Wed Apr 08 14:44:53 2015'
;
_audit_creation_method
;
CrysAlisPro, Oxford Diffraction Ltd.,
Version 1.171.36.20 (release 27-06-2012 CrysAlis171 .NET)
(compiled Jul 11 2012,15:38:31)
;
_cell_angle_alpha 72.166(5)
_cell_angle_beta 86.199(4)
_cell_angle_gamma 73.290(4)
_cell_formula_units_Z 4
_cell_length_a 8.2989(4)
_cell_length_b 10.3062(5)
_cell_length_c 10.3246(5)
_cell_measurement_reflns_used 6123
_cell_measurement_temperature 100(2)
_cell_measurement_theta_max 74.4742
_cell_measurement_theta_min 4.6930
_cell_volume 804.90(7)
_computing_cell_refinement
;
CrysAlisPro, Agilent Technologies,
Version 1.171.36.20 (release 27-06-2012 CrysAlis171 .NET)
(compiled Jul 11 2012,15:38:31)
;
_computing_data_reduction
;
CrysAlisPro, Agilent Technologies,
Version 1.171.36.20 (release 27-06-2012 CrysAlis171 .NET)
(compiled Jul 11 2012,15:38:31)
;
_computing_structure_refinement 'SHELXL-97 (Sheldrick, 1997)'
_computing_structure_solution 'SHELXS-97 (Sheldrick, 1990)'
_diffrn_ambient_temperature 100(2)
_diffrn_measured_fraction_theta_full 0.975
_diffrn_measured_fraction_theta_max 0.947
_diffrn_measurement_details
;
  1 omega   65.61  218.61   1.0000    4.5000
omega____ theta____ kappa____ phi______ frames
    -       60.0000   73.8669   49.2094 153

  2 phi    -16.98  311.22   1.0006    8.0000
omega____ theta____ kappa____ phi______ frames
 229.2097  112.0000   73.8669     -     328

  3 phi    -25.36  284.83   1.0006    8.0000
omega____ theta____ kappa____ phi______ frames
 154.2097  110.0000   73.8669     -     310

  4 omega  116.73  266.73   1.0000    8.0000
omega____ theta____ kappa____ phi______ frames
    -      111.0000   73.8669  329.2088 150

  5 phi    -11.22  144.88   1.0006    8.0000
omega____ theta____ kappa____ phi______ frames
 134.1594  105.0000   73.8669     -     156

  6 omega   81.26  209.26   1.0000    4.5000
omega____ theta____ kappa____ phi______ frames
    -       60.0000   73.8669  169.2088 128

  7 omega  118.71  268.71   1.0000    8.0000
omega____ theta____ kappa____ phi______ frames
    -      110.0000   73.8669   74.2100 150

  8 omega   94.52  215.52   1.0000    4.5000
omega____ theta____ kappa____ phi______ frames
    -       80.0000   73.8669  279.2081 121

  9 omega   84.43  219.43   1.0000    8.0000
omega____ theta____ kappa____ phi______ frames
    -      110.0000   73.8669  139.2094 135

 10 omega   97.45  225.45   1.0000    8.0000
omega____ theta____ kappa____ phi______ frames
    -      112.0000   73.8669    4.2094 128

 11 omega  108.63  237.63   1.0000    8.0000
omega____ theta____ kappa____ phi______ frames
    -      111.0000   73.8669  254.2100 129

 12 phi    175.98  328.17   1.0012    4.5000
omega____ theta____ kappa____ phi______ frames
 321.0197  -15.0000   73.8669     -     152

 13 omega  149.14  265.14   1.0000    8.0000
omega____ theta____ kappa____ phi______ frames
    -      110.0000   73.8669  204.2094 116

 14 phi      7.22  102.28   1.0006    8.0000
omega____ theta____ kappa____ phi______ frames
 184.2097  113.0000   73.8669     -     95

 15 omega  -84.83  -12.83   1.0000    4.5000
omega____ theta____ kappa____ phi______ frames
    -      -62.0000   73.8669  -18.2900 72

 16 omega   42.13  114.13   1.0000    4.5000
omega____ theta____ kappa____ phi______ frames
    -       70.5000   73.8669  -25.7900 72

 17 omega  179.14  250.14   1.0000    8.0000
omega____ theta____ kappa____ phi______ frames
    -       95.0000   73.8669   74.2100 71

 18 phi    -13.17   93.90   1.0006    8.0000
omega____ theta____ kappa____ phi______ frames
 108.8197  110.0000   73.8669     -     107

 19 omega   91.80  191.80   1.0000    8.0000
omega____ theta____ kappa____ phi______ frames
    -      110.0000   73.8669  304.2088 100

;
_diffrn_measurement_device_type 'Bruker APEX-II CCD'
_diffrn_measurement_method '\w and \p scans'
_diffrn_orient_matrix_UB_11 0.1618904000
_diffrn_orient_matrix_UB_12 0.0476549000
_diffrn_orient_matrix_UB_13 -0.0300205000
_diffrn_orient_matrix_UB_21 -0.1060507000
_diffrn_orient_matrix_UB_22 0.1564946000
_diffrn_orient_matrix_UB_23 -0.0364778000
_diffrn_orient_matrix_UB_31 0.0114846000
_diffrn_orient_matrix_UB_32 -0.0038181000
_diffrn_orient_matrix_UB_33 0.1495021000
_diffrn_radiation_monochromator graphite
_diffrn_radiation_probe x-ray
_diffrn_radiation_type CuK\a
_diffrn_radiation_wavelength 1.54184
_diffrn_reflns_av_R_equivalents 0.0283
_diffrn_reflns_av_sigmaI/netI 0.0246
_diffrn_reflns_limit_h_max 10
_diffrn_reflns_limit_h_min -10
_diffrn_reflns_limit_k_max 12
_diffrn_reflns_limit_k_min -12
_diffrn_reflns_limit_l_max 11
_diffrn_reflns_limit_l_min -9
_diffrn_reflns_number 9382
_diffrn_reflns_theta_full 67.00
_diffrn_reflns_theta_max 74.65
_diffrn_reflns_theta_min 4.70
_diffrn_source 'fine-focus sealed tube'
_exptl_absorpt_coefficient_mu 0.769
_exptl_absorpt_correction_T_max 0.9699
_exptl_absorpt_correction_T_min 0.8077
_exptl_absorpt_correction_type multi-scan
_exptl_absorpt_process_details
;
CrysAlisPro, Agilent Technologies,
Version 1.171.36.20 (release 27-06-2012 CrysAlis171 .NET)
(compiled Jul 11 2012,15:38:31)
Empirical absorption correction using spherical harmonics,
 implemented in SCALE3 ABSPACK scaling algorithm.
;
_exptl_crystal_colour white
_exptl_crystal_density_diffrn 1.347
_exptl_crystal_density_method 'not measured'
_exptl_crystal_description plate
_exptl_crystal_F_000 344
_exptl_crystal_recrystallization_method 'difusion = dichloromethane vs. diethylether'
_exptl_crystal_size_max 0.29
_exptl_crystal_size_mid 0.15
_exptl_crystal_size_min 0.04
_refine_diff_density_max 0.226
_refine_diff_density_min -0.218
_refine_diff_density_rms 0.049
_refine_ls_extinction_method none
_refine_ls_goodness_of_fit_ref 1.046
_refine_ls_hydrogen_treatment mixed
_refine_ls_matrix_type full
_refine_ls_number_parameters 235
_refine_ls_number_reflns 3111
_refine_ls_number_restraints 0
_refine_ls_restrained_S_all 1.046
_refine_ls_R_factor_all 0.0443
_refine_ls_R_factor_gt 0.0388
_refine_ls_shift/su_max 0.000
_refine_ls_shift/su_mean 0.000
_refine_ls_structure_factor_coef Fsqd
_refine_ls_weighting_details 'calc w=1/[\s^2^(Fo^2^)+(0.0629P)^2^+0.1531P] where P=(Fo^2^+2Fc^2^)/3'
_refine_ls_weighting_scheme calc
_refine_ls_wR_factor_gt 0.1045
_refine_ls_wR_factor_ref 0.1101
_reflns_number_gt 2733
_reflns_number_total 3111
_reflns_threshold_expression >2sigma(I)
_cod_data_source_file jo5b01380_si_002.cif
_cod_data_source_block EINPH
_cod_depositor_comments 'Adding full bibliography for 4031342--4031344.cif.'
_cod_database_code 4031344

loop_
_symmetry_equiv_pos_as_xyz
'x, y, z'
'-x, -y, -z'

loop_
_atom_site_label
_atom_site_type_symbol
_atom_site_fract_x
_atom_site_fract_y
_atom_site_fract_z
_atom_site_U_iso_or_equiv
_atom_site_adp_type
_atom_site_occupancy
_atom_site_symmetry_multiplicity
_atom_site_calc_flag
_atom_site_refinement_flags
C1A C 0.22866(15) 0.26546(12) 0.41021(13) 0.0208(3) Uani 1 1 d .
C2A C 0.17430(16) 0.22124(14) 0.54315(13) 0.0257(3) Uani 1 1 d .
H2A H 0.2389 0.2189 0.6168 0.031 Uiso 1 1 calc R
C3A C 0.02626(17) 0.18052(15) 0.56894(13) 0.0276(3) Uani 1 1 d .
H3A H -0.0097 0.1510 0.6598 0.033 Uiso 1 1 calc R
C4A C -0.06863(15) 0.18305(14) 0.46228(14) 0.0256(3) Uani 1 1 d .
H4A H -0.1700 0.1559 0.4798 0.031 Uiso 1 1 calc R
C5A C -0.01516(15) 0.22525(14) 0.33006(13) 0.0241(3) Uani 1 1 d .
H5A H -0.0796 0.2263 0.2568 0.029 Uiso 1 1 calc R
C6A C 0.13259(15) 0.26612(13) 0.30397(12) 0.0220(3) Uani 1 1 d .
H6A H 0.1684 0.2947 0.2129 0.026 Uiso 1 1 calc R
C7A C 0.38767(15) 0.30904(13) 0.38259(12) 0.0213(3) Uani 1 1 d .
C8A C 0.51911(15) 0.24085(13) 0.30421(13) 0.0220(3) Uani 1 1 d .
H8A H 0.6126 0.2776 0.2759 0.026 Uiso 1 1 calc R
N1A N 0.42275(13) 0.40620(11) 0.42117(11) 0.0239(2) Uani 1 1 d .
N2A N 0.30499(15) 0.48565(13) 0.48508(13) 0.0308(3) Uani 1 1 d .
N3A N 0.51002(13) 0.13252(11) 0.27320(11) 0.0225(2) Uani 1 1 d .
O1A O 0.64647(11) 0.08522(10) 0.19462(10) 0.0269(2) Uani 1 1 d .
H1A H 0.6419 0.0092 0.1828 0.040 Uiso 1 1 calc R
H7A H 0.211(3) 0.462(2) 0.515(2) 0.047(5) Uiso 1 1 d .
H9A H 0.341(2) 0.541(2) 0.5236(19) 0.041(5) Uiso 1 1 d .
C1B C 0.75970(14) 0.71359(13) 0.11252(12) 0.0198(2) Uani 1 1 d .
C2B C 0.76495(15) 0.83698(13) 0.00986(12) 0.0228(3) Uani 1 1 d .
H2B H 0.6643 0.8994 -0.0374 0.027 Uiso 1 1 calc R
C3B C 0.91753(16) 0.86904(14) -0.02363(13) 0.0249(3) Uani 1 1 d .
H3B H 0.9209 0.9524 -0.0947 0.030 Uiso 1 1 calc R
C4B C 1.06467(16) 0.77912(14) 0.04683(13) 0.0249(3) Uani 1 1 d .
H4B H 1.1685 0.8012 0.0241 0.030 Uiso 1 1 calc R
C5B C 1.05970(15) 0.65683(14) 0.15057(13) 0.0243(3) Uani 1 1 d .
H5B H 1.1600 0.5960 0.1995 0.029 Uiso 1 1 calc R
C6B C 0.90794(15) 0.62346(13) 0.18278(12) 0.0221(3) Uani 1 1 d .
H6B H 0.9052 0.5391 0.2528 0.027 Uiso 1 1 calc R
C7B C 0.59726(15) 0.67572(13) 0.14207(12) 0.0202(3) Uani 1 1 d .
C8B C 0.46470(14) 0.75478(13) 0.21113(12) 0.0207(3) Uani 1 1 d .
H8B H 0.3660 0.7250 0.2374 0.025 Uiso 1 1 calc R
N1B N 0.56298(13) 0.57653(12) 0.10677(11) 0.0234(2) Uani 1 1 d .
N2B N 0.68683(14) 0.49333(13) 0.04889(12) 0.0273(3) Uani 1 1 d .
N3B N 0.48101(12) 0.86397(11) 0.23641(10) 0.0202(2) Uani 1 1 d .
O1B O 0.34233(11) 0.92474(10) 0.30468(9) 0.0241(2) Uani 1 1 d .
H1B H 0.3548 0.9984 0.3165 0.036 Uiso 1 1 calc R
H9B H 0.648(2) 0.453(2) -0.0032(19) 0.036(4) Uiso 1 1 d .
H7B H 0.775(3) 0.530(2) 0.0131(19) 0.044(5) Uiso 1 1 d .

loop_
_atom_site_aniso_label
_atom_site_aniso_U_11
_atom_site_aniso_U_22
_atom_site_aniso_U_33
_atom_site_aniso_U_23
_atom_site_aniso_U_13
_atom_site_aniso_U_12
C1A 0.0199(6) 0.0196(6) 0.0242(6) -0.0082(4) 0.0012(4) -0.0059(4)
C2A 0.0276(6) 0.0301(7) 0.0227(6) -0.0086(5) -0.0004(5) -0.0125(5)
C3A 0.0294(7) 0.0327(7) 0.0235(7) -0.0086(5) 0.0059(5) -0.0141(5)
C4A 0.0202(6) 0.0291(6) 0.0311(7) -0.0115(5) 0.0042(5) -0.0105(5)
C5A 0.0193(6) 0.0297(7) 0.0263(7) -0.0116(5) -0.0008(4) -0.0076(5)
C6A 0.0207(6) 0.0239(6) 0.0223(6) -0.0080(4) 0.0017(4) -0.0066(5)
C7A 0.0200(6) 0.0226(6) 0.0219(6) -0.0059(5) -0.0015(4) -0.0075(5)
C8A 0.0182(5) 0.0248(6) 0.0246(6) -0.0071(5) 0.0002(4) -0.0086(5)
N1A 0.0222(5) 0.0249(5) 0.0272(6) -0.0103(4) 0.0008(4) -0.0081(4)
N2A 0.0258(6) 0.0341(6) 0.0432(7) -0.0238(5) 0.0067(5) -0.0130(5)
N3A 0.0182(5) 0.0261(5) 0.0243(5) -0.0090(4) 0.0041(4) -0.0073(4)
O1A 0.0221(4) 0.0290(5) 0.0339(5) -0.0152(4) 0.0097(4) -0.0095(4)
C1B 0.0202(6) 0.0239(6) 0.0201(6) -0.0114(4) 0.0027(4) -0.0089(4)
C2B 0.0246(6) 0.0239(6) 0.0220(6) -0.0081(5) 0.0003(4) -0.0086(5)
C3B 0.0289(6) 0.0266(6) 0.0234(6) -0.0086(5) 0.0043(5) -0.0138(5)
C4B 0.0231(6) 0.0318(7) 0.0273(7) -0.0147(5) 0.0059(5) -0.0144(5)
C5B 0.0207(6) 0.0289(7) 0.0260(7) -0.0119(5) 0.0004(4) -0.0071(5)
C6B 0.0233(6) 0.0234(6) 0.0215(6) -0.0081(4) 0.0022(4) -0.0081(5)
C7B 0.0193(6) 0.0222(6) 0.0205(6) -0.0062(4) 0.0000(4) -0.0084(4)
C8B 0.0176(5) 0.0247(6) 0.0212(6) -0.0063(5) -0.0002(4) -0.0089(5)
N1B 0.0228(5) 0.0262(6) 0.0248(5) -0.0109(4) 0.0022(4) -0.0093(4)
N2B 0.0247(5) 0.0314(6) 0.0348(6) -0.0201(5) 0.0053(4) -0.0116(5)
N3B 0.0169(5) 0.0238(5) 0.0203(5) -0.0081(4) 0.0026(4) -0.0055(4)
O1B 0.0203(4) 0.0267(5) 0.0295(5) -0.0138(4) 0.0082(3) -0.0088(3)

loop_
_atom_type_symbol
_atom_type_description
_atom_type_scat_dispersion_real
_atom_type_scat_dispersion_imag
_atom_type_scat_source
C C 0.0181 0.0091 'International Tables Vol C Tables 4.2.6.8 and 6.1.1.4'
H H 0.0000 0.0000 'International Tables Vol C Tables 4.2.6.8 and 6.1.1.4'
N N 0.0311 0.0180 'International Tables Vol C Tables 4.2.6.8 and 6.1.1.4'
O O 0.0492 0.0322 'International Tables Vol C Tables 4.2.6.8 and 6.1.1.4'

loop_
_geom_angle_atom_site_label_1
_geom_angle_atom_site_label_2
_geom_angle_atom_site_label_3
_geom_angle
C6A C1A C2A 118.49(11)
C6A C1A C7A 120.81(11)
C2A C1A C7A 120.69(11)
C3A C2A C1A 120.71(11)
C3A C2A H2A 119.6
C1A C2A H2A 119.6
C4A C3A C2A 120.13(12)
C4A C3A H3A 119.9
C2A C3A H3A 119.9
C5A C4A C3A 119.74(11)
C5A C4A H4A 120.1
C3A C4A H4A 120.1
C4A C5A C6A 120.27(11)
C4A C5A H5A 119.9
C6A C5A H5A 119.9
C5A C6A C1A 120.66(11)
C5A C6A H6A 119.7
C1A C6A H6A 119.7
N1A C7A C8A 114.21(11)
N1A C7A C1A 125.90(11)
C8A C7A C1A 119.89(10)
N3A C8A C7A 120.82(11)
N3A C8A H8A 119.6
C7A C8A H8A 119.6
C7A N1A N2A 119.84(11)
N1A N2A H7A 121.2(13)
N1A N2A H9A 116.5(12)
H7A N2A H9A 118.5(17)
C8A N3A O1A 111.96(10)
N3A O1A H1A 109.5
C2B C1B C6B 119.50(11)
C2B C1B C7B 119.76(11)
C6B C1B C7B 120.68(11)
C1B C2B C3B 120.18(11)
C1B C2B H2B 119.9
C3B C2B H2B 119.9
C4B C3B C2B 120.08(12)
C4B C3B H3B 120.0
C2B C3B H3B 120.0
C3B C4B C5B 119.94(11)
C3B C4B H4B 120.0
C5B C4B H4B 120.0
C4B C5B C6B 120.08(11)
C4B C5B H5B 120.0
C6B C5B H5B 120.0
C5B C6B C1B 120.20(11)
C5B C6B H6B 119.9
C1B C6B H6B 119.9
N1B C7B C8B 116.00(11)
N1B C7B C1B 123.79(11)
C8B C7B C1B 120.19(10)
N3B C8B C7B 120.02(11)
N3B C8B H8B 120.0
C7B C8B H8B 120.0
C7B N1B N2B 118.33(10)
N1B N2B H9B 113.8(12)
N1B N2B H7B 115.9(12)
H9B N2B H7B 115.1(16)
C8B N3B O1B 111.85(9)
N3B O1B H1B 109.5

loop_
_geom_bond_atom_site_label_1
_geom_bond_atom_site_label_2
_geom_bond_distance
C1A C6A 1.3954(17)
C1A C2A 1.3958(18)
C1A C7A 1.4956(16)
C2A C3A 1.3932(17)
C2A H2A 0.9500
C3A C4A 1.3852(19)
C3A H3A 0.9500
C4A C5A 1.3845(18)
C4A H4A 0.9500
C5A C6A 1.3918(17)
C5A H5A 0.9500
C6A H6A 0.9500
C7A N1A 1.2936(17)
C7A C8A 1.4592(17)
C8A N3A 1.2749(17)
C8A H8A 0.9500
N1A N2A 1.3588(16)
N2A H7A 0.89(2)
N2A H9A 0.90(2)
N3A O1A 1.4075(13)
O1A H1A 0.8400
C1B C2B 1.3938(17)
C1B C6B 1.3968(17)
C1B C7B 1.4960(15)
C2B C3B 1.3945(17)
C2B H2B 0.9500
C3B C4B 1.3905(19)
C3B H3B 0.9500
C4B C5B 1.3908(19)
C4B H4B 0.9500
C5B C6B 1.3924(17)
C5B H5B 0.9500
C6B H6B 0.9500
C7B N1B 1.2915(16)
C7B C8B 1.4556(17)
C8B N3B 1.2747(17)
C8B H8B 0.9500
N1B N2B 1.3691(15)
N2B H9B 0.893(19)
N2B H7B 0.93(2)
N3B O1B 1.4007(13)
O1B H1B 0.8400

loop_
_geom_hbond_atom_site_label_D
_geom_hbond_atom_site_label_H
_geom_hbond_atom_site_label_A
_geom_hbond_distance_DH
_geom_hbond_distance_HA
_geom_hbond_distance_DA
_geom_hbond_angle_DHA
_geom_hbond_site_symmetry_A
N2A H9A N1A 0.90(2) 2.332(19) 3.1119(15) 144.4(16) 2_666
N2B H9B N2B 0.893(19) 2.717(18) 3.277(2) 121.8(14) 2_665
N2B H9B N1B 0.893(19) 2.250(19) 3.0672(15) 151.9(16) 2_665
O1B H1B N3A 0.84 2.08 2.8028(14) 143.5 1_565
O1A H1A N3B 0.84 2.21 2.8967(14) 139.2 1_545
O1A H1A C2B 0.84 2.84 3.5277(15) 141.0 1_545
O1B H1B C6A 0.84 2.81 3.4456(15) 133.4 1_565
C6B H6B C6A 0.95 2.82 3.4846(18) 128.3 1_655
C2B H2B N3B 0.95 2.68 3.5215(16) 147.7 2_675
C2A H2A N3B 0.95 2.64 3.5113(16) 153.0 2_666
C4A H4A O1B 0.95 2.61 3.3573(15) 135.7 2_566

loop_
_geom_torsion_atom_site_label_1
_geom_torsion_atom_site_label_2
_geom_torsion_atom_site_label_3
_geom_torsion_atom_site_label_4
_geom_torsion
C6A C1A C2A C3A -0.86(19)
C7A C1A C2A C3A -179.95(12)
C1A C2A C3A C4A 0.2(2)
C2A C3A C4A C5A 0.4(2)
C3A C4A C5A C6A -0.5(2)
C4A C5A C6A C1A -0.12(19)
C2A C1A C6A C5A 0.79(18)
C7A C1A C6A C5A 179.88(11)
C6A C1A C7A N1A 125.36(14)
C2A C1A C7A N1A -55.57(18)
C6A C1A C7A C8A -53.87(16)
C2A C1A C7A C8A 125.20(13)
N1A C7A C8A N3A 171.86(12)
C1A C7A C8A N3A -8.82(18)
C8A C7A N1A N2A 174.56(11)
C1A C7A N1A N2A -4.71(19)
C7A C8A N3A O1A 178.43(10)
C6B C1B C2B C3B 0.89(18)
C7B C1B C2B C3B -176.36(11)
C1B C2B C3B C4B -1.04(18)
C2B C3B C4B C5B 0.19(19)
C3B C4B C5B C6B 0.81(19)
C4B C5B C6B C1B -0.96(18)
C2B C1B C6B C5B 0.11(17)
C7B C1B C6B C5B 177.33(11)
C2B C1B C7B N1B 105.04(14)
C6B C1B C7B N1B -72.18(16)
C2B C1B C7B C8B -73.22(15)
C6B C1B C7B C8B 109.56(13)
N1B C7B C8B N3B -172.50(11)
C1B C7B C8B N3B 5.89(18)
C8B C7B N1B N2B -176.12(10)
C1B C7B N1B N2B 5.55(18)
C7B C8B N3B O1B -179.22(9)
